data_4024973
loop_
_publ_author_name
'Ramakrishna R. Pidaparthi'
'Christopher S. Junker'
'Mark E. Welker'
'Cynthia S. Day'
'Marcus W. Wright'

_publ_contact_author_address
; 
Department of Chemistry 
Wake Forest University
Winston-Salem, N.C. 27109
U.S.A.
;
_publ_contact_author_email welker@wfu.edu
_publ_contact_author_fax '336 758 4656'
_publ_contact_author_name 'Mark E. Welker'
_publ_contact_author_phone '336 758 5758'
_publ_section_title
;
Preparation of 2-Silicon-Substituted 1,3-Dienes and Their
Diels-Alder/Cross-Coupling Reactions
;
_journal_name_full 'Journal of Organic Chemistry'
_journal_page_first 8290
_journal_page_last 8297
_journal_paper_doi 10.1021/jo901919m
_journal_volume 74
_journal_year 2009
_chemical_formula_sum 'C28 H23 K N2 O6 Si'
_chemical_formula_weight 550.67
_chemical_name_systematic
; 
 ? 
;
_space_group_IT_number 14
_symmetry_cell_setting monoclinic
_symmetry_space_group_name_Hall '-P 2ybc'
_symmetry_space_group_name_H-M 'P 1 21/c 1'
_atom_sites_solution_hydrogens geom
_atom_sites_solution_primary direct
_atom_sites_solution_secondary difmap
_audit_creation_method SHELXTL
_cell_angle_alpha 90.00
_cell_angle_beta 95.56(2)
_cell_angle_gamma 90.00
_cell_formula_units_Z 4
_cell_length_a 10.141(8)
_cell_length_b 12.072(10)
_cell_length_c 21.290(14)
_cell_measurement_reflns_used 1493
_cell_measurement_temperature 213(2)
_cell_measurement_theta_max 19.54
_cell_measurement_theta_min 3.86
_cell_volume 2594(3)
_computing_cell_refinement 'Bruker SMART (Bruker, 2002)'
_computing_data_collection 'Bruker SMART (Bruker, 2002)'
_computing_data_reduction 'Bruker SAINT (Bruker, 2005)'
_computing_molecular_graphics 'Bruker SHELXTL (Bruker, 2008)'
_computing_publication_material 'Bruker SHELXTL (Bruker, 2008)'
_computing_structure_refinement 'Bruker SHELXTL (Bruker, 2008)'
_computing_structure_solution 'Bruker SHELXTL (Bruker, 2008)'
_diffrn_ambient_temperature 213(2)
_diffrn_measured_fraction_theta_full 0.996
_diffrn_measured_fraction_theta_max 0.996
_diffrn_measurement_device_type 'Bruker APEX CCD area detector'
_diffrn_measurement_method 'phi and omega scans'
_diffrn_radiation_monochromator graphite
_diffrn_radiation_source 'fine-focus sealed tube'
_diffrn_radiation_type MoK\a
_diffrn_radiation_wavelength 0.71073
_diffrn_reflns_av_R_equivalents 0.1063
_diffrn_reflns_av_sigmaI/netI 0.0917
_diffrn_reflns_limit_h_max 12
_diffrn_reflns_limit_h_min -12
_diffrn_reflns_limit_k_max 14
_diffrn_reflns_limit_k_min -14
_diffrn_reflns_limit_l_max 25
_diffrn_reflns_limit_l_min -25
_diffrn_reflns_number 19509
_diffrn_reflns_theta_full 25.00
_diffrn_reflns_theta_max 25.00
_diffrn_reflns_theta_min 3.76
_exptl_absorpt_coefficient_mu 0.298
_exptl_absorpt_correction_T_max 0.746
_exptl_absorpt_correction_T_min 0.609
_exptl_absorpt_correction_type multi-scan
_exptl_absorpt_process_details
;
 Data were corrected for absorption effects using the 
 multi-scan technique (SADABS).  The estimated 
 minimum and maximum transmission:  0.609  0.746
;
_exptl_crystal_colour colorless
_exptl_crystal_density_diffrn 1.410
_exptl_crystal_density_method 'not measured'
_exptl_crystal_description needle
_exptl_crystal_F_000 1144
_exptl_crystal_size_max 0.38
_exptl_crystal_size_mid 0.04
_exptl_crystal_size_min 0.02
_refine_diff_density_max 0.348
_refine_diff_density_min -0.409
_refine_diff_density_rms 0.067
_refine_ls_extinction_method none
_refine_ls_goodness_of_fit_ref 1.085
_refine_ls_hydrogen_treatment constr
_refine_ls_matrix_type full
_refine_ls_number_parameters 343
_refine_ls_number_reflns 4548
_refine_ls_number_restraints 0
_refine_ls_restrained_S_all 1.085
_refine_ls_R_factor_all 0.1146
_refine_ls_R_factor_gt 0.0749
_refine_ls_shift/su_max 0.000
_refine_ls_shift/su_mean 0.000
_refine_ls_structure_factor_coef Fsqd
_refine_ls_weighting_details 'calc w=1/[\s^2^(Fo^2^)+(0.0529P)^2^+1.8561P] where P=(Fo^2^+2Fc^2^)/3'
_refine_ls_weighting_scheme calc
_refine_ls_wR_factor_gt 0.1407
_refine_ls_wR_factor_ref 0.1570
_reflns_number_gt 3164
_reflns_number_total 4548
_reflns_threshold_expression >2sigma(I)
_cod_data_source_file jo901919m_si_002.cif
_cod_data_source_block a45n2m
_cod_depositor_comments
;
The following automatic conversions were performed:
'_symmetry_cell_setting' value 'Monoclinic' changed to 'monoclinic'
according to '/home/saulius/struct/CIF-dictionaries/cif_core.dic'
dictionary named 'cif_core.dic' version 2.4.1 from 2010-06-29.

Automatic conversion script
Id: cif_fix_enum 1527 2010-12-29 10:47:43Z saulius 
;
_cod_original_sg_symbol_H-M P2(1)/c
_cod_database_code 4024973

loop_
_symmetry_equiv_pos_as_xyz
'x, y, z'
'-x, y+1/2, -z+1/2'
'-x, -y, -z'
'x, -y-1/2, z-1/2'

loop_
_atom_site_label
_atom_site_type_symbol
_atom_site_fract_x
_atom_site_fract_y
_atom_site_fract_z
_atom_site_U_iso_or_equiv
_atom_site_adp_type
_atom_site_occupancy
_atom_site_symmetry_multiplicity
_atom_site_calc_flag
_atom_site_refinement_flags
_atom_site_disorder_assembly
_atom_site_disorder_group
K1 K 0.33321(10) 0.48617(8) 0.30833(5) 0.0351(3) Uani 1 1 d . . .
Si1 Si 0.49455(11) 0.73578(9) 0.25776(6) 0.0252(3) Uani 1 1 d . . .
O1 O 0.3404(3) 0.6826(2) 0.23253(13) 0.0280(7) Uani 1 1 d . . .
O2 O 0.4886(3) 0.8122(2) 0.18657(13) 0.0307(7) Uani 1 1 d . . .
O3 O 0.4634(3) 0.6845(2) 0.33255(13) 0.0285(7) Uani 1 1 d . . .
O4 O 0.5483(3) 0.8579(2) 0.29327(14) 0.0307(7) Uani 1 1 d . . .
O5 O 1.0606(4) 0.5567(3) 0.33768(18) 0.0571(10) Uani 1 1 d . . .
O6 O 0.8542(3) 0.8375(2) 0.22614(15) 0.0405(8) Uani 1 1 d . . .
N1 N 0.9699(3) 0.7138(3) 0.29188(17) 0.0295(9) Uani 1 1 d . . .
C1 C 0.2958(4) 0.7140(3) 0.1722(2) 0.0260(10) Uani 1 1 d . . .
C2 C 0.3807(4) 0.7884(3) 0.1464(2) 0.0274(10) Uani 1 1 d . . .
C3 C 0.3488(5) 0.8300(4) 0.0872(2) 0.0387(12) Uani 1 1 d . . .
H3 H 0.4052 0.8807 0.0696 0.046 Uiso 1 1 calc R . .
C4 C 0.2328(5) 0.7964(4) 0.0537(2) 0.0492(14) Uani 1 1 d . . .
H4 H 0.2105 0.8239 0.0128 0.059 Uiso 1 1 calc R . .
C5 C 0.1491(5) 0.7230(4) 0.0795(2) 0.0464(13) Uani 1 1 d . . .
H5 H 0.0700 0.7014 0.0560 0.056 Uiso 1 1 calc R . .
C6 C 0.1798(4) 0.6804(4) 0.1398(2) 0.0368(12) Uani 1 1 d . . .
H6 H 0.1229 0.6304 0.1577 0.044 Uiso 1 1 calc R . .
C7 C 0.5114(4) 0.7534(4) 0.3796(2) 0.0278(10) Uani 1 1 d . . .
C8 C 0.5563(4) 0.8527(3) 0.3575(2) 0.0300(10) Uani 1 1 d . . .
C9 C 0.6015(4) 0.9351(4) 0.3985(2) 0.0378(12) Uani 1 1 d . . .
H9 H 0.6309 1.0030 0.3833 0.045 Uiso 1 1 calc R . .
C10 C 0.6029(5) 0.9160(4) 0.4626(3) 0.0468(14) Uani 1 1 d . . .
H10 H 0.6337 0.9713 0.4914 0.056 Uiso 1 1 calc R . .
C11 C 0.5596(5) 0.8167(4) 0.4844(2) 0.0445(13) Uani 1 1 d . . .
H11 H 0.5625 0.8049 0.5282 0.053 Uiso 1 1 calc R . .
C12 C 0.5115(4) 0.7335(4) 0.4433(2) 0.0395(12) Uani 1 1 d . . .
H12 H 0.4803 0.6661 0.4584 0.047 Uiso 1 1 calc R . .
C13 C 0.6316(4) 0.6372(3) 0.2436(2) 0.0271(10) Uani 1 1 d . . .
C14 C 0.6784(4) 0.5613(3) 0.2856(2) 0.0324(11) Uani 1 1 d . . .
H14 H 0.6424 0.5566 0.3246 0.039 Uiso 1 1 calc R . .
C15 C 0.7877(4) 0.4831(4) 0.2719(2) 0.0402(12) Uani 1 1 d . . .
H15A H 0.7522 0.4265 0.2419 0.048 Uiso 1 1 calc R . .
H15B H 0.8220 0.4456 0.3110 0.048 Uiso 1 1 calc R . .
C16 C 0.9022(4) 0.5458(3) 0.2441(2) 0.0341(11) Uani 1 1 d . . .
H16 H 0.9551 0.4937 0.2208 0.041 Uiso 1 1 calc R . .
C17 C 0.8498(4) 0.6407(3) 0.2004(2) 0.0322(11) Uani 1 1 d . . .
H17 H 0.8954 0.6402 0.1614 0.039 Uiso 1 1 calc R . .
C18 C 0.6997(4) 0.6384(4) 0.1838(2) 0.0323(11) Uani 1 1 d . . .
H18A H 0.6720 0.7039 0.1587 0.039 Uiso 1 1 calc R . .
H18B H 0.6749 0.5723 0.1587 0.039 Uiso 1 1 calc R . .
C19 C 0.9884(5) 0.5997(4) 0.2963(2) 0.0391(12) Uani 1 1 d . . .
C20 C 0.8877(4) 0.7439(4) 0.2386(2) 0.0287(10) Uani 1 1 d . . .
C21 C 1.0188(4) 0.7906(3) 0.3400(2) 0.0286(10) Uani 1 1 d . . .
C22 C 0.9279(4) 0.8548(4) 0.3681(2) 0.0343(11) Uani 1 1 d . . .
H22 H 0.8365 0.8467 0.3566 0.041 Uiso 1 1 calc R . .
C23 C 0.9740(5) 0.9311(4) 0.4135(2) 0.0405(12) Uani 1 1 d . . .
H23 H 0.9137 0.9761 0.4326 0.049 Uiso 1 1 calc R . .
C24 C 1.1073(5) 0.9415(4) 0.4307(2) 0.0411(12) Uani 1 1 d . . .
H24 H 1.1377 0.9939 0.4615 0.049 Uiso 1 1 calc R . .
C25 C 1.1978(5) 0.8755(4) 0.4033(2) 0.0370(11) Uani 1 1 d . . .
H25 H 1.2889 0.8822 0.4157 0.044 Uiso 1 1 calc R . .
C26 C 1.1528(4) 0.7993(3) 0.3572(2) 0.0312(11) Uani 1 1 d . . .
H26 H 1.2130 0.7542 0.3381 0.037 Uiso 1 1 calc R . .
N2 N 0.3103(7) 0.4523(5) 0.4405(3) 0.087(2) Uani 1 1 d . . .
C27 C 0.2434(8) 0.4254(6) 0.4759(4) 0.073(2) Uani 1 1 d . . .
C28 C 0.1573(8) 0.3876(8) 0.5233(4) 0.118(3) Uani 1 1 d . . .
H28A H 0.0697 0.3717 0.5029 0.177 Uiso 1 1 calc R . .
H28B H 0.1512 0.4451 0.5547 0.177 Uiso 1 1 calc R . .
H28C H 0.1943 0.3211 0.5436 0.177 Uiso 1 1 calc R . .

loop_
_atom_site_aniso_label
_atom_site_aniso_U_11
_atom_site_aniso_U_22
_atom_site_aniso_U_33
_atom_site_aniso_U_23
_atom_site_aniso_U_13
_atom_site_aniso_U_12
K1 0.0360(6) 0.0234(5) 0.0446(7) -0.0007(4) -0.0033(5) 0.0007(4)
Si1 0.0230(6) 0.0227(6) 0.0303(7) 0.0005(5) 0.0045(5) -0.0028(5)
O1 0.0221(16) 0.0273(16) 0.0345(18) 0.0012(13) 0.0027(13) -0.0017(12)
O2 0.0264(17) 0.0332(17) 0.0316(18) 0.0058(13) -0.0008(14) -0.0042(13)
O3 0.0321(17) 0.0251(16) 0.0286(17) -0.0027(13) 0.0039(14) -0.0050(13)
O4 0.0348(18) 0.0225(16) 0.0354(19) -0.0012(13) 0.0065(14) -0.0028(13)
O5 0.062(2) 0.0287(19) 0.074(3) -0.0011(18) -0.024(2) 0.0164(17)
O6 0.0361(19) 0.0297(19) 0.054(2) 0.0086(15) -0.0033(16) -0.0020(14)
N1 0.0183(19) 0.023(2) 0.047(2) 0.0017(17) 0.0014(17) 0.0014(15)
C1 0.027(2) 0.024(2) 0.028(3) -0.0034(18) 0.006(2) 0.0034(18)
C2 0.025(2) 0.023(2) 0.034(3) -0.0047(19) 0.002(2) 0.0009(18)
C3 0.042(3) 0.038(3) 0.037(3) 0.003(2) 0.007(2) -0.003(2)
C4 0.052(3) 0.059(4) 0.035(3) 0.002(3) -0.005(3) 0.000(3)
C5 0.039(3) 0.051(3) 0.046(3) -0.005(3) -0.011(3) -0.002(2)
C6 0.027(3) 0.038(3) 0.043(3) -0.008(2) -0.003(2) -0.003(2)
C7 0.020(2) 0.031(2) 0.032(3) -0.004(2) 0.0005(19) 0.0035(18)
C8 0.022(2) 0.029(2) 0.039(3) -0.008(2) 0.005(2) 0.0017(18)
C9 0.028(3) 0.036(3) 0.050(3) -0.013(2) 0.006(2) 0.000(2)
C10 0.033(3) 0.054(3) 0.052(4) -0.029(3) 0.001(3) -0.001(2)
C11 0.038(3) 0.058(4) 0.037(3) -0.009(3) 0.003(2) 0.000(2)
C12 0.039(3) 0.043(3) 0.036(3) -0.001(2) -0.002(2) -0.001(2)
C13 0.021(2) 0.026(2) 0.035(3) -0.008(2) 0.005(2) -0.0054(18)
C14 0.029(3) 0.021(2) 0.048(3) 0.001(2) 0.007(2) -0.0038(19)
C15 0.037(3) 0.029(3) 0.057(3) -0.003(2) 0.014(2) 0.003(2)
C16 0.029(3) 0.024(2) 0.050(3) -0.009(2) 0.003(2) 0.0048(19)
C17 0.030(3) 0.032(2) 0.035(3) -0.005(2) 0.005(2) 0.001(2)
C18 0.027(3) 0.036(3) 0.033(3) -0.006(2) 0.002(2) 0.002(2)
C19 0.033(3) 0.032(3) 0.053(3) 0.001(2) 0.006(2) 0.008(2)
C20 0.014(2) 0.031(3) 0.041(3) 0.004(2) 0.002(2) -0.0033(18)
C21 0.026(2) 0.022(2) 0.038(3) 0.0035(19) 0.004(2) 0.0027(18)
C22 0.022(2) 0.039(3) 0.042(3) 0.002(2) 0.005(2) 0.004(2)
C23 0.046(3) 0.038(3) 0.038(3) 0.002(2) 0.011(2) 0.013(2)
C24 0.050(3) 0.039(3) 0.034(3) -0.004(2) 0.001(2) 0.003(2)
C25 0.030(3) 0.040(3) 0.040(3) 0.003(2) -0.003(2) 0.003(2)
C26 0.024(2) 0.027(2) 0.042(3) 0.003(2) 0.002(2) 0.0051(19)
N2 0.109(5) 0.097(5) 0.055(4) 0.015(3) 0.001(4) 0.030(4)
C27 0.073(5) 0.070(5) 0.070(5) -0.007(4) -0.015(4) 0.017(4)
C28 0.079(6) 0.123(7) 0.157(9) -0.002(6) 0.031(6) -0.006(5)

loop_
_atom_type_symbol
_atom_type_description
_atom_type_scat_dispersion_real
_atom_type_scat_dispersion_imag
_atom_type_scat_source
C C 0.0033 0.0016 'International Tables Vol C Tables 4.2.6.8 and 6.1.1.4'
H H 0.0000 0.0000 'International Tables Vol C Tables 4.2.6.8 and 6.1.1.4'
N N 0.0061 0.0033 'International Tables Vol C Tables 4.2.6.8 and 6.1.1.4'
O O 0.0106 0.0060 'International Tables Vol C Tables 4.2.6.8 and 6.1.1.4'
Si Si 0.0817 0.0704 'International Tables Vol C Tables 4.2.6.8 and 6.1.1.4'
K K 0.2009 0.2494 'International Tables Vol C Tables 4.2.6.8 and 6.1.1.4'

loop_
_geom_angle_atom_site_label_1
_geom_angle_atom_site_label_2
_geom_angle_atom_site_label_3
_geom_angle
_geom_angle_site_symmetry_1
_geom_angle_site_symmetry_3
_geom_angle_publ_flag
O6 K1 O3 162.11(9) 2_645 . ?
O6 K1 O2 86.86(11) 2_645 2_645 ?
O3 K1 O2 110.66(11) . 2_645 ?
O6 K1 O1 117.21(10) 2_645 . ?
O3 K1 O1 49.53(9) . . ?
O2 K1 O1 126.64(10) 2_645 . ?
O6 K1 N2 92.90(17) 2_645 . ?
O3 K1 N2 91.33(16) . . ?
O2 K1 N2 88.16(14) 2_645 . ?
O1 K1 N2 132.53(14) . . ?
O6 K1 O4 77.23(10) 2_645 2_645 ?
O3 K1 O4 111.38(9) . 2_645 ?
O2 K1 O4 48.05(8) 2_645 2_645 ?
O1 K1 O4 89.28(9) . 2_645 ?
N2 K1 O4 135.01(14) . 2_645 ?
O6 K1 O5 66.63(10) 2_645 1_455 ?
O3 K1 O5 98.51(10) . 1_455 ?
O2 K1 O5 144.57(10) 2_645 1_455 ?
O1 K1 O5 87.53(9) . 1_455 ?
N2 K1 O5 71.02(15) . 1_455 ?
O4 K1 O5 137.18(9) 2_645 1_455 ?
O6 K1 Si1 143.59(8) 2_645 . ?
O3 K1 Si1 27.92(6) . . ?
O2 K1 Si1 109.23(9) 2_645 . ?
O1 K1 Si1 27.67(6) . . ?
N2 K1 Si1 119.24(15) . . ?
O4 K1 Si1 89.49(8) 2_645 . ?
O5 K1 Si1 105.96(8) 1_455 . ?
O6 K1 Si1 72.88(9) 2_645 2_645 ?
O3 K1 Si1 121.81(8) . 2_645 ?
O2 K1 Si1 25.16(6) 2_645 2_645 ?
O1 K1 Si1 114.09(8) . 2_645 ?
N2 K1 Si1 109.30(13) . 2_645 ?
O4 K1 Si1 25.77(6) 2_645 2_645 ?
O5 K1 Si1 139.42(7) 1_455 2_645 ?
Si1 K1 Si1 108.11(6) . 2_645 ?
O4 Si1 O1 133.91(15) . . ?
O4 Si1 O3 88.91(15) . . ?
O1 Si1 O3 85.07(14) . . ?
O4 Si1 O2 85.00(15) . . ?
O1 Si1 O2 88.43(14) . . ?
O3 Si1 O2 163.90(15) . . ?
O4 Si1 C13 113.96(17) . . ?
O1 Si1 C13 112.13(17) . . ?
O3 Si1 C13 97.07(17) . . ?
O2 Si1 C13 99.03(17) . . ?
O4 Si1 K1 135.34(12) . . ?
O1 Si1 K1 50.59(10) . . ?
O3 Si1 K1 47.01(9) . . ?
O2 Si1 K1 134.86(11) . . ?
C13 Si1 K1 83.32(14) . . ?
O4 Si1 K1 49.35(11) . 2_655 ?
O1 Si1 K1 127.66(11) . 2_655 ?
O3 Si1 K1 137.46(10) . 2_655 ?
O2 Si1 K1 41.63(10) . 2_655 ?
C13 Si1 K1 94.03(14) . 2_655 ?
K1 Si1 K1 175.29(4) . 2_655 ?
C1 O1 Si1 113.2(2) . . ?
C1 O1 K1 136.8(2) . . ?
Si1 O1 K1 101.74(13) . . ?
C2 O2 Si1 112.9(3) . . ?
C2 O2 K1 132.2(2) . 2_655 ?
Si1 O2 K1 113.20(14) . 2_655 ?
C7 O3 Si1 111.6(3) . . ?
C7 O3 K1 143.3(2) . . ?
Si1 O3 K1 105.08(13) . . ?
C8 O4 Si1 112.8(2) . . ?
C8 O4 K1 139.2(2) . 2_655 ?
Si1 O4 K1 104.89(14) . 2_655 ?
C19 O5 K1 118.2(3) . 1_655 ?
C20 O6 K1 150.8(3) . 2_655 ?
C20 N1 C19 112.3(4) . . ?
C20 N1 C21 123.5(3) . . ?
C19 N1 C21 123.8(4) . . ?
C6 C1 O1 125.4(4) . . ?
C6 C1 C2 121.9(4) . . ?
O1 C1 C2 112.8(4) . . ?
O2 C2 C3 127.6(4) . . ?
O2 C2 C1 112.4(4) . . ?
C3 C2 C1 120.0(4) . . ?
C2 C3 C4 118.9(5) . . ?
C2 C3 H3 120.5 . . ?
C4 C3 H3 120.5 . . ?
C3 C4 C5 120.8(5) . . ?
C3 C4 H4 119.6 . . ?
C5 C4 H4 119.6 . . ?
C4 C5 C6 121.0(5) . . ?
C4 C5 H5 119.5 . . ?
C6 C5 H5 119.5 . . ?
C1 C6 C5 117.4(5) . . ?
C1 C6 H6 121.3 . . ?
C5 C6 H6 121.3 . . ?
O3 C7 C12 125.9(4) . . ?
O3 C7 C8 112.8(4) . . ?
C12 C7 C8 121.2(4) . . ?
O4 C8 C9 126.0(4) . . ?
O4 C8 C7 113.1(4) . . ?
C9 C8 C7 120.9(4) . . ?
C8 C9 C10 118.5(5) . . ?
C8 C9 H9 120.8 . . ?
C10 C9 H9 120.8 . . ?
C11 C10 C9 120.5(5) . . ?
C11 C10 H10 119.7 . . ?
C9 C10 H10 119.7 . . ?
C10 C11 C12 121.5(5) . . ?
C10 C11 H11 119.3 . . ?
C12 C11 H11 119.3 . . ?
C7 C12 C11 117.4(5) . . ?
C7 C12 H12 121.3 . . ?
C11 C12 H12 121.3 . . ?
C14 C13 C18 114.3(4) . . ?
C14 C13 Si1 123.2(3) . . ?
C18 C13 Si1 122.5(3) . . ?
C13 C14 C15 121.4(4) . . ?
C13 C14 H14 119.3 . . ?
C15 C14 H14 119.3 . . ?
C14 C15 C16 111.1(4) . . ?
C14 C15 H15A 109.4 . . ?
C16 C15 H15A 109.4 . . ?
C14 C15 H15B 109.4 . . ?
C16 C15 H15B 109.4 . . ?
H15A C15 H15B 108.0 . . ?
C19 C16 C17 105.6(4) . . ?
C19 C16 C15 109.5(4) . . ?
C17 C16 C15 111.5(4) . . ?
C19 C16 H16 110.0 . . ?
C17 C16 H16 110.0 . . ?
C15 C16 H16 110.0 . . ?
C20 C17 C18 109.5(3) . . ?
C20 C17 C16 103.4(4) . . ?
C18 C17 C16 113.8(4) . . ?
C20 C17 H17 109.9 . . ?
C18 C17 H17 109.9 . . ?
C16 C17 H17 109.9 . . ?
C13 C18 C17 109.5(4) . . ?
C13 C18 H18A 109.8 . . ?
C17 C18 H18A 109.8 . . ?
C13 C18 H18B 109.8 . . ?
C17 C18 H18B 109.8 . . ?
H18A C18 H18B 108.2 . . ?
O5 C19 N1 122.9(4) . . ?
O5 C19 C16 128.7(4) . . ?
N1 C19 C16 108.4(4) . . ?
O6 C20 N1 124.1(4) . . ?
O6 C20 C17 127.0(4) . . ?
N1 C20 C17 108.9(4) . . ?
C26 C21 C22 121.6(4) . . ?
C26 C21 N1 120.2(4) . . ?
C22 C21 N1 118.2(4) . . ?
C23 C22 C21 118.7(4) . . ?
C23 C22 H22 120.6 . . ?
C21 C22 H22 120.6 . . ?
C24 C23 C22 120.4(4) . . ?
C24 C23 H23 119.8 . . ?
C22 C23 H23 119.8 . . ?
C23 C24 C25 120.6(5) . . ?
C23 C24 H24 119.7 . . ?
C25 C24 H24 119.7 . . ?
C24 C25 C26 119.5(4) . . ?
C24 C25 H25 120.2 . . ?
C26 C25 H25 120.2 . . ?
C21 C26 C25 119.1(4) . . ?
C21 C26 H26 120.4 . . ?
C25 C26 H26 120.4 . . ?
C27 N2 K1 144.9(6) . . ?
N2 C27 C28 178.5(8) . . ?
C27 C28 H28A 109.5 . . ?
C27 C28 H28B 109.5 . . ?
H28A C28 H28B 109.5 . . ?
C27 C28 H28C 109.5 . . ?
H28A C28 H28C 109.5 . . ?
H28B C28 H28C 109.5 . . ?

loop_
_geom_bond_atom_site_label_1
_geom_bond_atom_site_label_2
_geom_bond_distance
_geom_bond_site_symmetry_2
_geom_bond_publ_flag
K1 O6 2.665(3) 2_645 ?
K1 O3 2.758(3) . ?
K1 O2 2.766(3) 2_645 ?
K1 O1 2.873(3) . ?
K1 N2 2.876(6) . ?
K1 O4 3.004(3) 2_645 ?
K1 O5 3.016(4) 1_455 ?
K1 Si1 3.641(3) . ?
K1 Si1 3.827(3) 2_645 ?
Si1 O4 1.721(3) . ?
Si1 O1 1.727(3) . ?
Si1 O3 1.766(3) . ?
Si1 O2 1.770(3) . ?
Si1 C13 1.876(4) . ?
Si1 K1 3.827(3) 2_655 ?
O1 C1 1.374(5) . ?
O2 C2 1.353(5) . ?
O2 K1 2.766(3) 2_655 ?
O3 C7 1.356(5) . ?
O4 C8 1.364(5) . ?
O4 K1 3.004(3) 2_655 ?
O5 C19 1.207(5) . ?
O5 K1 3.016(4) 1_655 ?
O6 C20 1.203(5) . ?
O6 K1 2.665(3) 2_655 ?
N1 C20 1.389(5) . ?
N1 C19 1.392(6) . ?
N1 C21 1.435(5) . ?
C1 C6 1.366(6) . ?
C1 C2 1.393(6) . ?
C2 C3 1.367(6) . ?
C3 C4 1.375(7) . ?
C3 H3 0.9400 . ?
C4 C5 1.379(7) . ?
C4 H4 0.9400 . ?
C5 C6 1.390(7) . ?
C5 H5 0.9400 . ?
C6 H6 0.9400 . ?
C7 C12 1.377(6) . ?
C7 C8 1.381(6) . ?
C8 C9 1.372(6) . ?
C9 C10 1.383(7) . ?
C9 H9 0.9400 . ?
C10 C11 1.372(7) . ?
C10 H10 0.9400 . ?
C11 C12 1.390(6) . ?
C11 H11 0.9400 . ?
C12 H12 0.9400 . ?
C13 C14 1.336(6) . ?
C13 C18 1.506(6) . ?
C14 C15 1.506(6) . ?
C14 H14 0.9400 . ?
C15 C16 1.551(6) . ?
C15 H15A 0.9800 . ?
C15 H15B 0.9800 . ?
C16 C19 1.494(6) . ?
C16 C17 1.538(6) . ?
C16 H16 0.9900 . ?
C17 C20 1.516(6) . ?
C17 C18 1.529(6) . ?
C17 H17 0.9900 . ?
C18 H18A 0.9800 . ?
C18 H18B 0.9800 . ?
C21 C26 1.376(6) . ?
C21 C22 1.385(6) . ?
C22 C23 1.383(6) . ?
C22 H22 0.9400 . ?
C23 C24 1.372(7) . ?
C23 H23 0.9400 . ?
C24 C25 1.387(6) . ?
C24 H24 0.9400 . ?
C25 C26 1.389(6) . ?
C25 H25 0.9400 . ?
C26 H26 0.9400 . ?
N2 C27 1.110(8) . ?
C27 C28 1.470(11) . ?
C28 H28A 0.9700 . ?
C28 H28B 0.9700 . ?
C28 H28C 0.9700 . ?

loop_
_geom_torsion_atom_site_label_1
_geom_torsion_atom_site_label_2
_geom_torsion_atom_site_label_3
_geom_torsion_atom_site_label_4
_geom_torsion
_geom_torsion_site_symmetry_1
_geom_torsion_site_symmetry_2
_geom_torsion_site_symmetry_3
_geom_torsion_site_symmetry_4
_geom_torsion_publ_flag
O6 K1 Si1 O4 138.50(19) 2_645 . . . ?
O3 K1 Si1 O4 -11.42(19) . . . . ?
O2 K1 Si1 O4 -109.45(17) 2_645 . . . ?
O1 K1 Si1 O4 116.5(2) . . . . ?
N2 K1 Si1 O4 -10.4(2) . . . . ?
O4 K1 Si1 O4 -154.11(13) 2_645 . . . ?
O5 K1 Si1 O4 66.39(18) 1_455 . . . ?
Si1 K1 Si1 O4 -136.00(16) 2_645 . . . ?
O6 K1 Si1 O1 22.04(18) 2_645 . . . ?
O3 K1 Si1 O1 -127.89(19) . . . . ?
O2 K1 Si1 O1 134.09(14) 2_645 . . . ?
N2 K1 Si1 O1 -126.91(19) . . . . ?
O4 K1 Si1 O1 89.42(14) 2_645 . . . ?
O5 K1 Si1 O1 -50.07(15) 1_455 . . . ?
Si1 K1 Si1 O1 107.54(14) 2_645 . . . ?
O6 K1 Si1 O3 149.92(18) 2_645 . . . ?
O2 K1 Si1 O3 -98.02(15) 2_645 . . . ?
O1 K1 Si1 O3 127.89(19) . . . . ?
N2 K1 Si1 O3 0.98(19) . . . . ?
O4 K1 Si1 O3 -142.69(14) 2_645 . . . ?
O5 K1 Si1 O3 77.82(15) 1_455 . . . ?
Si1 K1 Si1 O3 -124.58(14) 2_645 . . . ?
O6 K1 Si1 O2 -7.8(2) 2_645 . . . ?
O3 K1 Si1 O2 -157.7(2) . . . . ?
O2 K1 Si1 O2 104.26(16) 2_645 . . . ?
O1 K1 Si1 O2 -29.83(18) . . . . ?
N2 K1 Si1 O2 -156.7(2) . . . . ?
O4 K1 Si1 O2 59.59(16) 2_645 . . . ?
O5 K1 Si1 O2 -79.90(17) 1_455 . . . ?
Si1 K1 Si1 O2 77.70(15) 2_645 . . . ?
O6 K1 Si1 C13 -103.91(19) 2_645 . . . ?
O3 K1 Si1 C13 106.17(19) . . . . ?
O2 K1 Si1 C13 8.15(15) 2_645 . . . ?
O1 K1 Si1 C13 -125.94(19) . . . . ?
N2 K1 Si1 C13 107.1(2) . . . . ?
O4 K1 Si1 C13 -36.52(15) 2_645 . . . ?
O5 K1 Si1 C13 -176.01(15) 1_455 . . . ?
Si1 K1 Si1 C13 -18.41(13) 2_645 . . . ?
O6 K1 Si1 K1 -48.0(5) 2_645 . . 2_655 ?
O3 K1 Si1 K1 162.1(5) . . . 2_655 ?
O2 K1 Si1 K1 64.1(5) 2_645 . . 2_655 ?
O1 K1 Si1 K1 -70.0(5) . . . 2_655 ?
N2 K1 Si1 K1 163.1(5) . . . 2_655 ?
O4 K1 Si1 K1 19.4(5) 2_645 . . 2_655 ?
O5 K1 Si1 K1 -120.1(5) 1_455 . . 2_655 ?
Si1 K1 Si1 K1 37.5(4) 2_645 . . 2_655 ?
O4 Si1 O1 C1 86.8(3) . . . . ?
O3 Si1 O1 C1 170.5(3) . . . . ?
O2 Si1 O1 C1 5.2(3) . . . . ?
C13 Si1 O1 C1 -93.9(3) . . . . ?
K1 Si1 O1 C1 -154.1(3) . . . . ?
K1 Si1 O1 C1 20.3(3) 2_655 . . . ?
O4 Si1 O1 K1 -119.13(19) . . . . ?
O3 Si1 O1 K1 -35.41(12) . . . . ?
O2 Si1 O1 K1 159.34(13) . . . . ?
C13 Si1 O1 K1 60.23(19) . . . . ?
K1 Si1 O1 K1 174.41(5) 2_655 . . . ?
O6 K1 O1 C1 -21.4(3) 2_645 . . . ?
O3 K1 O1 C1 173.1(4) . . . . ?
O2 K1 O1 C1 86.4(3) 2_645 . . . ?
N2 K1 O1 C1 -144.7(4) . . . . ?
O4 K1 O1 C1 53.8(3) 2_645 . . . ?
O5 K1 O1 C1 -83.5(3) 1_455 . . . ?
Si1 K1 O1 C1 144.1(4) . . . . ?
Si1 K1 O1 C1 61.0(3) 2_645 . . . ?
O6 K1 O1 Si1 -165.50(12) 2_645 . . . ?
O3 K1 O1 Si1 29.06(11) . . . . ?
O2 K1 O1 Si1 -57.69(17) 2_645 . . . ?
N2 K1 O1 Si1 71.2(2) . . . . ?
O4 K1 O1 Si1 -90.27(13) 2_645 . . . ?
O5 K1 O1 Si1 132.44(14) 1_455 . . . ?
Si1 K1 O1 Si1 -83.12(13) 2_645 . . . ?
O4 Si1 O2 C2 -139.3(3) . . . . ?
O1 Si1 O2 C2 -4.9(3) . . . . ?
O3 Si1 O2 C2 -71.1(6) . . . . ?
C13 Si1 O2 C2 107.2(3) . . . . ?
K1 Si1 O2 C2 17.7(3) . . . . ?
K1 Si1 O2 C2 -166.9(3) 2_655 . . . ?
O4 Si1 O2 K1 27.62(15) . . . 2_655 ?
O1 Si1 O2 K1 161.96(14) . . . 2_655 ?
O3 Si1 O2 K1 95.8(5) . . . 2_655 ?
C13 Si1 O2 K1 -85.89(18) . . . 2_655 ?
K1 Si1 O2 K1 -175.43(5) . . . 2_655 ?
O4 Si1 O3 C7 -8.7(3) . . . . ?
O1 Si1 O3 C7 -142.9(3) . . . . ?
O2 Si1 O3 C7 -76.4(6) . . . . ?
C13 Si1 O3 C7 105.3(3) . . . . ?
K1 Si1 O3 C7 179.3(3) . . . . ?
K1 Si1 O3 C7 1.5(3) 2_655 . . . ?
O4 Si1 O3 K1 172.00(13) . . . . ?
O1 Si1 O3 K1 37.74(13) . . . . ?
O2 Si1 O3 K1 104.3(5) . . . . ?
C13 Si1 O3 K1 -73.99(17) . . . . ?
K1 Si1 O3 K1 -177.86(6) 2_655 . . . ?
O6 K1 O3 C7 105.6(5) 2_645 . . . ?
O2 K1 O3 C7 -86.7(4) 2_645 . . . ?
O1 K1 O3 C7 152.2(4) . . . . ?
N2 K1 O3 C7 1.9(4) . . . . ?
O4 K1 O3 C7 -138.4(4) 2_645 . . . ?
O5 K1 O3 C7 72.9(4) 1_455 . . . ?
Si1 K1 O3 C7 -179.0(5) . . . . ?
Si1 K1 O3 C7 -111.9(4) 2_645 . . . ?
O6 K1 O3 Si1 -75.5(4) 2_645 . . . ?
O2 K1 O3 Si1 92.32(14) 2_645 . . . ?
O1 K1 O3 Si1 -28.80(11) . . . . ?
N2 K1 O3 Si1 -179.15(17) . . . . ?
O4 K1 O3 Si1 40.61(15) 2_645 . . . ?
O5 K1 O3 Si1 -108.15(14) 1_455 . . . ?
Si1 K1 O3 Si1 67.06(14) 2_645 . . . ?
O1 Si1 O4 C8 89.2(3) . . . . ?
O3 Si1 O4 C8 7.1(3) . . . . ?
O2 Si1 O4 C8 172.2(3) . . . . ?
C13 Si1 O4 C8 -90.2(3) . . . . ?
K1 Si1 O4 C8 15.4(3) . . . . ?
K1 Si1 O4 C8 -163.9(3) 2_655 . . . ?
O1 Si1 O4 K1 -106.93(19) . . . 2_655 ?
O3 Si1 O4 K1 170.97(13) . . . 2_655 ?
O2 Si1 O4 K1 -23.95(13) . . . 2_655 ?
C13 Si1 O4 K1 73.72(19) . . . 2_655 ?
K1 Si1 O4 K1 179.30(6) . . . 2_655 ?
Si1 O1 C1 C6 177.3(3) . . . . ?
K1 O1 C1 C6 36.0(6) . . . . ?
Si1 O1 C1 C2 -4.4(4) . . . . ?
K1 O1 C1 C2 -145.8(3) . . . . ?
Si1 O2 C2 C3 -177.8(4) . . . . ?
K1 O2 C2 C3 18.5(6) 2_655 . . . ?
Si1 O2 C2 C1 3.5(4) . . . . ?
K1 O2 C2 C1 -160.2(3) 2_655 . . . ?
C6 C1 C2 O2 178.9(4) . . . . ?
O1 C1 C2 O2 0.6(5) . . . . ?
C6 C1 C2 C3 0.0(6) . . . . ?
O1 C1 C2 C3 -178.3(4) . . . . ?
O2 C2 C3 C4 -179.2(4) . . . . ?
C1 C2 C3 C4 -0.5(6) . . . . ?
C2 C3 C4 C5 0.7(7) . . . . ?
C3 C4 C5 C6 -0.4(8) . . . . ?
O1 C1 C6 C5 178.4(4) . . . . ?
C2 C1 C6 C5 0.3(6) . . . . ?
C4 C5 C6 C1 -0.1(7) . . . . ?
Si1 O3 C7 C12 -175.1(4) . . . . ?
K1 O3 C7 C12 3.8(7) . . . . ?
Si1 O3 C7 C8 8.2(4) . . . . ?
K1 O3 C7 C8 -172.9(3) . . . . ?
Si1 O4 C8 C9 176.9(4) . . . . ?
K1 O4 C8 C9 21.1(6) 2_655 . . . ?
Si1 O4 C8 C7 -4.0(4) . . . . ?
K1 O4 C8 C7 -159.7(3) 2_655 . . . ?
O3 C7 C8 O4 -2.9(5) . . . . ?
C12 C7 C8 O4 -179.7(4) . . . . ?
O3 C7 C8 C9 176.3(4) . . . . ?
C12 C7 C8 C9 -0.5(6) . . . . ?
O4 C8 C9 C10 180.0(4) . . . . ?
C7 C8 C9 C10 0.9(6) . . . . ?
C8 C9 C10 C11 -0.2(7) . . . . ?
C9 C10 C11 C12 -0.9(7) . . . . ?
O3 C7 C12 C11 -177.0(4) . . . . ?
C8 C7 C12 C11 -0.5(6) . . . . ?
C10 C11 C12 C7 1.3(7) . . . . ?
O4 Si1 C13 C14 89.5(4) . . . . ?
O1 Si1 C13 C14 -90.0(4) . . . . ?
O3 Si1 C13 C14 -2.4(4) . . . . ?
O2 Si1 C13 C14 178.0(4) . . . . ?
K1 Si1 C13 C14 -47.5(3) . . . . ?
K1 Si1 C13 C14 136.4(4) 2_655 . . . ?
O4 Si1 C13 C18 -89.4(4) . . . . ?
O1 Si1 C13 C18 91.1(3) . . . . ?
O3 Si1 C13 C18 178.6(3) . . . . ?
O2 Si1 C13 C18 -0.9(4) . . . . ?
K1 Si1 C13 C18 133.5(3) . . . . ?
K1 Si1 C13 C18 -42.6(3) 2_655 . . . ?
C18 C13 C14 C15 -1.6(6) . . . . ?
Si1 C13 C14 C15 179.4(3) . . . . ?
C13 C14 C15 C16 46.6(6) . . . . ?
C14 C15 C16 C19 80.2(5) . . . . ?
C14 C15 C16 C17 -36.2(5) . . . . ?
C19 C16 C17 C20 -11.5(4) . . . . ?
C15 C16 C17 C20 107.4(4) . . . . ?
C19 C16 C17 C18 -130.2(4) . . . . ?
C15 C16 C17 C18 -11.3(5) . . . . ?
C14 C13 C18 C17 -49.3(5) . . . . ?
Si1 C13 C18 C17 129.8(3) . . . . ?
C20 C17 C18 C13 -60.1(5) . . . . ?
C16 C17 C18 C13 55.1(5) . . . . ?
K1 O5 C19 N1 -100.0(5) 1_655 . . . ?
K1 O5 C19 C16 82.4(6) 1_655 . . . ?
C20 N1 C19 O5 177.0(4) . . . . ?
C21 N1 C19 O5 -9.0(7) . . . . ?
C20 N1 C19 C16 -5.0(5) . . . . ?
C21 N1 C19 C16 169.0(4) . . . . ?
C17 C16 C19 O5 -171.7(5) . . . . ?
C15 C16 C19 O5 68.1(6) . . . . ?
C17 C16 C19 N1 10.4(5) . . . . ?
C15 C16 C19 N1 -109.8(4) . . . . ?
K1 O6 C20 N1 -131.4(5) 2_655 . . . ?
K1 O6 C20 C17 48.9(9) 2_655 . . . ?
C19 N1 C20 O6 177.4(4) . . . . ?
C21 N1 C20 O6 3.5(6) . . . . ?
C19 N1 C20 C17 -2.8(5) . . . . ?
C21 N1 C20 C17 -176.8(4) . . . . ?
C18 C17 C20 O6 -49.6(6) . . . . ?
C16 C17 C20 O6 -171.3(4) . . . . ?
C18 C17 C20 N1 130.7(4) . . . . ?
C16 C17 C20 N1 9.0(4) . . . . ?
C20 N1 C21 C26 -125.5(4) . . . . ?
C19 N1 C21 C26 61.2(6) . . . . ?
C20 N1 C21 C22 54.5(6) . . . . ?
C19 N1 C21 C22 -118.8(5) . . . . ?
C26 C21 C22 C23 1.6(7) . . . . ?
N1 C21 C22 C23 -178.4(4) . . . . ?
C21 C22 C23 C24 -0.9(7) . . . . ?
C22 C23 C24 C25 -0.3(7) . . . . ?
C23 C24 C25 C26 0.9(7) . . . . ?
C22 C21 C26 C25 -1.0(7) . . . . ?
N1 C21 C26 C25 179.0(4) . . . . ?
C24 C25 C26 C21 -0.3(7) . . . . ?
O6 K1 N2 C27 -25.5(10) 2_645 . . . ?
O3 K1 N2 C27 137.1(10) . . . . ?
O2 K1 N2 C27 -112.2(10) 2_645 . . . ?
O1 K1 N2 C27 106.4(10) . . . . ?
O4 K1 N2 C27 -100.3(10) 2_645 . . . ?
O5 K1 N2 C27 38.6(10) 1_455 . . . ?
Si1 K1 N2 C27 136.7(10) . . . . ?
Si1 K1 N2 C27 -98.3(10) 2_645 . . . ?
K1 N2 C27 C28 123(36) . . . . ?
